data_7231999
loop_
_publ_author_name
'Yekke-ghasemi, Zahra'
'Takjoo, Reza'
'Ramezani, Mohammad'
'Mague, Joel T.'

_publ_section_title
;
 Molecular design and synthesis of new dithiocarbazate complexes; crystal
 structure, bioactivities and nano studies
;
_journal_issue 73
_journal_name_full 'RSC Advances'
_journal_page_first 41795
_journal_paper_doi 10.1039/C8RA07100D
_journal_volume 8
_journal_year 2018
_chemical_formula_moiety 'C20 H20 Mn N4 O2 S4'
_chemical_formula_sum 'C20 H20 Mn N4 O2 S4'
_chemical_formula_weight 531.58
_space_group_crystal_system monoclinic
_space_group_IT_number 15
_space_group_name_Hall '-C 2yc'
_space_group_name_H-M_alt 'C 1 2/c 1'
_symmetry_space_group_name_Hall '-C 2yc'
_symmetry_space_group_name_H-M 'C 1 2/c 1'
_atom_sites_solution_hydrogens geom
_atom_sites_solution_primary direct
_atom_sites_solution_secondary difmap
_audit_block_doi 10.5517/ccdc.csd.cc204fm7
_audit_creation_method SHELXL-2014/7
_audit_update_record
;
2018-06-24 deposited with the CCDC.
2018-09-24 downloaded from the CCDC.
;
_cell_angle_alpha 90
_cell_angle_beta 104.462(2)
_cell_angle_gamma 90
_cell_formula_units_Z 4
_cell_length_a 7.7764(10)
_cell_length_b 24.056(3)
_cell_length_c 12.1308(15)
_cell_measurement_reflns_used 6888
_cell_measurement_temperature 100(2)
_cell_measurement_theta_max 28.9473
_cell_measurement_theta_min 2.4236
_cell_volume 2197.4(5)
_computing_cell_refinement '<i>SAINT</i> (Bruker, 2016)'
_computing_data_collection '<i>APEX3</i> (Bruker, 2016)'
_computing_data_reduction '<i>SAINT</i> (Bruker, 2016)'
_computing_molecular_graphics '<i>DIAMOND</i> (Brandenburg & Putz, 2012)'
_computing_publication_material '<i>SHELXTL</i> (Bruker, 2016)'
_computing_structure_refinement '<i>SHELXL-2014/7</i> (Sheldrick, 2015<i>b</i>)'
_computing_structure_solution '<i>SHELXT</i> (Sheldrick, 2015<i>a</i>)'
_diffrn_ambient_temperature 100(2)
_diffrn_detector_area_resol_mean 8.3333
_diffrn_measured_fraction_theta_full 0.995
_diffrn_measured_fraction_theta_max 0.994
_diffrn_measurement_device_type 'Bruker Smart APEX CCD'
_diffrn_measurement_method '\f and \w scans'
_diffrn_radiation_monochromator graphite
_diffrn_radiation_type MoK\a
_diffrn_radiation_wavelength 0.71073
_diffrn_reflns_av_R_equivalents 0.0461
_diffrn_reflns_av_unetI/netI 0.0377
_diffrn_reflns_Laue_measured_fraction_full 0.995
_diffrn_reflns_Laue_measured_fraction_max 0.994
_diffrn_reflns_limit_h_max 10
_diffrn_reflns_limit_h_min -10
_diffrn_reflns_limit_k_max 32
_diffrn_reflns_limit_k_min -32
_diffrn_reflns_limit_l_max 16
_diffrn_reflns_limit_l_min -16
_diffrn_reflns_number 21217
_diffrn_reflns_point_group_measured_fraction_full 0.995
_diffrn_reflns_point_group_measured_fraction_max 0.994
_diffrn_reflns_theta_full 29.000
_diffrn_reflns_theta_max 29.175
_diffrn_reflns_theta_min 1.693
_diffrn_source 'fine-focus sealed tube'
_exptl_absorpt_coefficient_mu 1.007
_exptl_absorpt_correction_T_max 0.97
_exptl_absorpt_correction_T_min 0.84
_exptl_absorpt_correction_type multi-scan
_exptl_absorpt_process_details '<i>SADABS</i> (Bruker, 2016)'
_exptl_crystal_colour 'intense green'
_exptl_crystal_density_diffrn 1.607
_exptl_crystal_density_method 'not measured'
_exptl_crystal_description plate
_exptl_crystal_F_000 1092
_exptl_crystal_size_max 0.214
_exptl_crystal_size_mid 0.085
_exptl_crystal_size_min 0.033
_exptl_transmission_factor_max 0.888
_exptl_transmission_factor_min 0.771
_refine_diff_density_max 0.915
_refine_diff_density_min -0.285
_refine_diff_density_rms 0.103
_refine_ls_extinction_method none
_refine_ls_goodness_of_fit_ref 1.099
_refine_ls_hydrogen_treatment constr
_refine_ls_matrix_type full
_refine_ls_number_parameters 142
_refine_ls_number_reflns 2959
_refine_ls_number_restraints 0
_refine_ls_restrained_S_all 1.099
_refine_ls_R_factor_all 0.0520
_refine_ls_R_factor_gt 0.0399
_refine_ls_shift/su_max 0.000
_refine_ls_shift/su_mean 0.000
_refine_ls_structure_factor_coef Fsqd
_refine_ls_weighting_details 'w=1/[\s^2^(Fo^2^)+(0.0677P)^2^] where P=(Fo^2^+2Fc^2^)/3'
_refine_ls_weighting_scheme calc
_refine_ls_wR_factor_gt 0.1065
_refine_ls_wR_factor_ref 0.1104
_reflns_Friedel_coverage 0.000
_reflns_number_gt 2333
_reflns_number_total 2959
_reflns_threshold_expression 'I > 2\s(I)'
_cod_data_source_file c8ra07100d2.cif
_cod_data_source_block JTM643_0m
_cod_database_code 7231999
_shelx_shelxl_version_number 2014/7
_shelx_space_group_comment
;
The symmetry employed for this shelxl refinement is uniquely defined
by the following loop, which should always be used as a source of
symmetry information in preference to the above space-group names.
They are only intended as comments.
;
_shelx_estimated_absorpt_t_min 0.813
_shelx_estimated_absorpt_t_max 0.968

loop_
_space_group_symop_operation_xyz
'x, y, z'
'-x, y, -z+1/2'
'x+1/2, y+1/2, z'
'-x+1/2, y+1/2, -z+1/2'
'-x, -y, -z'
'x, -y, z-1/2'
'-x+1/2, -y+1/2, -z'
'x+1/2, -y+1/2, z-1/2'

loop_
_atom_site_label
_atom_site_type_symbol
_atom_site_fract_x
_atom_site_fract_y
_atom_site_fract_z
_atom_site_U_iso_or_equiv
_atom_site_adp_type
_atom_site_occupancy
_atom_site_site_symmetry_order
_atom_site_calc_flag
_atom_site_refinement_flags_posn
_atom_site_refinement_flags_adp
_atom_site_refinement_flags_occupancy
Mn1 Mn 0.5000 0.31207(2) 0.2500 0.01610(13) Uani 1 2 d S T P
S1 S 0.71320(6) 0.38132(2) 0.27017(4) 0.02118(14) Uani 1 1 d . . .
S2 S 0.81615(7) 0.45927(2) 0.45926(4) 0.02487(15) Uani 1 1 d . . .
O1 O 0.32798(18) 0.25590(6) 0.25096(11) 0.0219(3) Uani 1 1 d . . .
N1 N 0.5578(2) 0.31863(7) 0.41826(14) 0.0184(3) Uani 1 1 d . . .
N2 N 0.6370(2) 0.36705(7) 0.47422(13) 0.0207(4) Uani 1 1 d . . .
C1 C 0.3413(2) 0.21874(8) 0.33384(16) 0.0190(4) Uani 1 1 d . . .
C2 C 0.2534(3) 0.16767(9) 0.30807(18) 0.0260(5) Uani 1 1 d . . .
H2 H 0.1930 0.1594 0.2316 0.031 Uiso 1 1 calc R U .
C3 C 0.2539(3) 0.12981(10) 0.39170(19) 0.0279(5) Uani 1 1 d . . .
H3 H 0.1933 0.0955 0.3721 0.034 Uiso 1 1 calc R U .
C4 C 0.3411(3) 0.13988(9) 0.50571(18) 0.0240(4) Uani 1 1 d . . .
H4 H 0.3390 0.1131 0.5629 0.029 Uiso 1 1 calc R U .
C5 C 0.4292(3) 0.18900(8) 0.53269(17) 0.0220(4) Uani 1 1 d . . .
H5 H 0.4882 0.1964 0.6098 0.026 Uiso 1 1 calc R U .
C6 C 0.4347(3) 0.22939(8) 0.44824(16) 0.0188(4) Uani 1 1 d . . .
C7 C 0.5246(3) 0.27994(9) 0.48457(17) 0.0215(4) Uani 1 1 d . . .
H7 H 0.5639 0.2860 0.5643 0.026 Uiso 1 1 calc R U .
C8 C 0.7081(3) 0.39720(9) 0.40886(16) 0.0198(4) Uani 1 1 d . . .
C9 C 0.8302(3) 0.45660(10) 0.61134(18) 0.0309(5) Uani 1 1 d . . .
H9A H 0.8599 0.4182 0.6388 0.037 Uiso 1 1 calc R U .
H9B H 0.9280 0.4811 0.6517 0.037 Uiso 1 1 calc R U .
C10 C 0.6611(3) 0.47407(11) 0.6410(2) 0.0387(6) Uani 1 1 d . . .
H10A H 0.6791 0.4737 0.7239 0.058 Uiso 1 1 calc R U .
H10B H 0.5656 0.4482 0.6063 0.058 Uiso 1 1 calc R U .
H10C H 0.6288 0.5117 0.6120 0.058 Uiso 1 1 calc R U .

loop_
_atom_site_aniso_label
_atom_site_aniso_U_11
_atom_site_aniso_U_22
_atom_site_aniso_U_33
_atom_site_aniso_U_23
_atom_site_aniso_U_13
_atom_site_aniso_U_12
Mn1 0.0189(2) 0.0181(2) 0.0097(2) 0.000 0.00060(15) 0.000
S1 0.0238(3) 0.0247(3) 0.0145(2) -0.00092(19) 0.00382(19) -0.00266(19)
S2 0.0288(3) 0.0262(3) 0.0189(3) -0.0031(2) 0.0048(2) -0.0074(2)
O1 0.0265(7) 0.0221(7) 0.0152(7) 0.0056(5) 0.0018(5) -0.0003(6)
N1 0.0202(8) 0.0199(9) 0.0140(8) 0.0001(6) 0.0022(6) -0.0007(6)
N2 0.0239(8) 0.0228(9) 0.0130(8) -0.0051(7) 0.0004(6) -0.0029(7)
C1 0.0190(9) 0.0220(10) 0.0161(9) 0.0018(7) 0.0047(7) 0.0008(7)
C2 0.0245(10) 0.0280(11) 0.0226(11) 0.0003(9) 0.0004(8) -0.0053(8)
C3 0.0265(11) 0.0309(12) 0.0257(11) 0.0010(9) 0.0052(9) -0.0052(9)
C4 0.0274(11) 0.0236(11) 0.0237(11) 0.0068(8) 0.0113(8) 0.0032(8)
C5 0.0255(10) 0.0241(11) 0.0167(10) 0.0031(8) 0.0057(8) 0.0035(8)
C6 0.0223(9) 0.0204(10) 0.0129(9) 0.0009(7) 0.0031(7) 0.0042(7)
C7 0.0239(10) 0.0253(11) 0.0138(9) -0.0007(8) 0.0019(8) 0.0010(8)
C8 0.0198(9) 0.0206(10) 0.0167(9) -0.0024(7) 0.0004(7) 0.0003(7)
C9 0.0375(12) 0.0349(13) 0.0191(11) -0.0059(9) 0.0047(9) -0.0125(10)
C10 0.0488(15) 0.0368(14) 0.0344(13) -0.0115(11) 0.0177(11) -0.0066(11)

loop_
_atom_type_symbol
_atom_type_description
_atom_type_scat_dispersion_real
_atom_type_scat_dispersion_imag
_atom_type_scat_source
C C 0.0033 0.0016 'International Tables Vol C Tables 4.2.6.8 and 6.1.1.4'
H H 0.0000 0.0000 'International Tables Vol C Tables 4.2.6.8 and 6.1.1.4'
N N 0.0061 0.0033 'International Tables Vol C Tables 4.2.6.8 and 6.1.1.4'
O O 0.0106 0.0060 'International Tables Vol C Tables 4.2.6.8 and 6.1.1.4'
S S 0.1246 0.1234 'International Tables Vol C Tables 4.2.6.8 and 6.1.1.4'
Mn Mn 0.3368 0.7283 'International Tables Vol C Tables 4.2.6.8 and 6.1.1.4'

loop_
_geom_angle_atom_site_label_1
_geom_angle_atom_site_label_2
_geom_angle_atom_site_label_3
_geom_angle
_geom_angle_site_symmetry_1
_geom_angle_site_symmetry_3
O1 Mn1 O1 89.55(9) . 2_655
O1 Mn1 N1 91.67(6) . .
O1 Mn1 N1 94.81(6) 2_655 .
O1 Mn1 N1 94.81(6) . 2_655
O1 Mn1 N1 91.67(6) 2_655 2_655
N1 Mn1 N1 170.88(9) . 2_655
O1 Mn1 S1 173.72(4) . .
O1 Mn1 S1 91.46(5) 2_655 .
N1 Mn1 S1 82.07(5) . .
N1 Mn1 S1 91.36(5) 2_655 .
O1 Mn1 S1 91.46(5) . 2_655
O1 Mn1 S1 173.72(4) 2_655 2_655
N1 Mn1 S1 91.36(5) . 2_655
N1 Mn1 S1 82.07(5) 2_655 2_655
S1 Mn1 S1 88.20(3) . 2_655
C8 S1 Mn1 94.10(7) . .
C8 S2 C9 103.08(10) . .
C1 O1 Mn1 124.04(12) . .
C7 N1 N2 115.13(16) . .
C7 N1 Mn1 123.49(14) . .
N2 N1 Mn1 121.37(12) . .
C8 N2 N1 111.69(16) . .
O1 C1 C2 118.60(17) . .
O1 C1 C6 122.81(18) . .
C2 C1 C6 118.55(18) . .
C3 C2 C1 120.58(19) . .
C3 C2 H2 119.7 . .
C1 C2 H2 119.7 . .
C2 C3 C4 122.0(2) . .
C2 C3 H3 119.0 . .
C4 C3 H3 119.0 . .
C5 C4 C3 118.48(19) . .
C5 C4 H4 120.8 . .
C3 C4 H4 120.8 . .
C4 C5 C6 121.56(19) . .
C4 C5 H5 119.2 . .
C6 C5 H5 119.2 . .
C7 C6 C1 123.44(18) . .
C7 C6 C5 117.66(17) . .
C1 C6 C5 118.77(18) . .
N1 C7 C6 125.58(18) . .
N1 C7 H7 117.2 . .
C6 C7 H7 117.2 . .
N2 C8 S1 125.91(16) . .
N2 C8 S2 120.37(15) . .
S1 C8 S2 113.70(12) . .
C10 C9 S2 113.35(16) . .
C10 C9 H9A 108.9 . .
S2 C9 H9A 108.9 . .
C10 C9 H9B 108.9 . .
S2 C9 H9B 108.9 . .
H9A C9 H9B 107.7 . .
C9 C10 H10A 109.5 . .
C9 C10 H10B 109.5 . .
H10A C10 H10B 109.5 . .
C9 C10 H10C 109.5 . .
H10A C10 H10C 109.5 . .
H10B C10 H10C 109.5 . .

loop_
_geom_bond_atom_site_label_1
_geom_bond_atom_site_label_2
_geom_bond_distance
_geom_bond_site_symmetry_2
Mn1 O1 1.9036(15) .
Mn1 O1 1.9036(15) 2_655
Mn1 N1 1.9836(16) .
Mn1 N1 1.9836(16) 2_655
Mn1 S1 2.3196(6) .
Mn1 S1 2.3196(6) 2_655
S1 C8 1.735(2) .
S2 C8 1.747(2) .
S2 C9 1.822(2) .
O1 C1 1.330(2) .
N1 C7 1.298(3) .
N1 N2 1.410(2) .
N2 C8 1.296(3) .
C1 C2 1.403(3) .
C1 C6 1.420(3) .
C2 C3 1.363(3) .
C2 H2 0.9500 .
C3 C4 1.401(3) .
C3 H3 0.9500 .
C4 C5 1.364(3) .
C4 H4 0.9500 .
C5 C6 1.420(3) .
C5 H5 0.9500 .
C6 C7 1.417(3) .
C7 H7 0.9500 .
C9 C10 1.507(3) .
C9 H9A 0.9900 .
C9 H9B 0.9900 .
C10 H10A 0.9800 .
C10 H10B 0.9800 .
C10 H10C 0.9800 .

loop_
_geom_torsion_atom_site_label_1
_geom_torsion_atom_site_label_2
_geom_torsion_atom_site_label_3
_geom_torsion_atom_site_label_4
_geom_torsion
C7 N1 N2 C8 163.17(17)
Mn1 N1 N2 C8 -17.7(2)
Mn1 O1 C1 C2 -154.46(15)
Mn1 O1 C1 C6 28.1(3)
O1 C1 C2 C3 -175.8(2)
C6 C1 C2 C3 1.8(3)
C1 C2 C3 C4 -0.1(3)
C2 C3 C4 C5 -0.6(3)
C3 C4 C5 C6 -0.4(3)
O1 C1 C6 C7 -1.0(3)
C2 C1 C6 C7 -178.45(19)
O1 C1 C6 C5 174.76(18)
C2 C1 C6 C5 -2.7(3)
C4 C5 C6 C7 178.04(19)
C4 C5 C6 C1 2.0(3)
N2 N1 C7 C6 175.34(18)
Mn1 N1 C7 C6 -3.8(3)
C1 C6 C7 N1 -11.7(3)
C5 C6 C7 N1 172.54(19)
N1 N2 C8 S1 -1.3(2)
N1 N2 C8 S2 -179.54(13)
Mn1 S1 C8 N2 14.48(19)
Mn1 S1 C8 S2 -167.16(10)
C9 S2 C8 N2 10.3(2)
C9 S2 C8 S1 -168.15(11)
C8 S2 C9 C10 -80.99(19)
